data_7062206
loop_
_publ_author_name
'Kumar, Sunil'
'Choudhary, Mukesh'

_publ_section_title
;
 New nickel(ii) Schiff base complexes as potential tools against
 SARS-CoV-2 Omicron target proteins: an in silico approach
;
_journal_issue 5
_journal_name_full 'New Journal of Chemistry'
_journal_page_first 2350
_journal_page_last 2371
_journal_paper_doi 10.1039/D2NJ05136B
_journal_volume 47
_journal_year 2023
_chemical_formula_sum 'C24 H18 N2 Ni O2'
_chemical_formula_weight 425.11
_space_group_crystal_system monoclinic
_space_group_IT_number 14
_space_group_name_Hall '-P 2ybc'
_space_group_name_H-M_alt 'P 1 21/c 1'
_atom_sites_solution_hydrogens geom
_audit_creation_method SHELXL-2018/3
_audit_update_record
;
2022-09-16 deposited with the CCDC.	2022-12-13 downloaded from the CCDC.
;
_cell_angle_alpha 90
_cell_angle_beta 99.9830(10)
_cell_angle_gamma 90
_cell_formula_units_Z 4
_cell_length_a 17.6916(7)
_cell_length_b 8.1790(3)
_cell_length_c 12.9474(4)
_cell_measurement_reflns_used 9974
_cell_measurement_temperature 230(2)
_cell_measurement_theta_max 27.47
_cell_measurement_theta_min 2.96
_cell_volume 1845.12(11)
_computing_cell_refinement 'APEX3/SAINT (Bruker, 2016)'
_computing_data_collection 'APEX3(Bruker, 2016)'
_computing_data_reduction 'SAINT/XPREP (Bruker, 2016)'
_computing_molecular_graphics 'ORTEP3 (Farrugia, 1997) and Mercury (Bruno et al., 2002)'
_computing_publication_material 'SHELXL-2018/2 (Sheldrick, 2018)'
_computing_structure_refinement 'SHELXL-2018/3 (Sheldrick, 2018)'
_computing_structure_solution 'SHELXT 2018/2 (Sheldrick, 2018)'
_diffrn_ambient_temperature 230(2)
_diffrn_measured_fraction_theta_full 0.998
_diffrn_measured_fraction_theta_max 0.998
_diffrn_measurement_device_type 'Bruker axs kappa apex3 PHOTON II Diffractometer'
_diffrn_measurement_method '\f and \w scans'
_diffrn_radiation_type MoK\a
_diffrn_radiation_wavelength 0.71073
_diffrn_reflns_av_R_equivalents 0.0690
_diffrn_reflns_av_unetI/netI 0.0252
_diffrn_reflns_Laue_measured_fraction_full 0.998
_diffrn_reflns_Laue_measured_fraction_max 0.998
_diffrn_reflns_limit_h_max 22
_diffrn_reflns_limit_h_min -22
_diffrn_reflns_limit_k_max 10
_diffrn_reflns_limit_k_min -10
_diffrn_reflns_limit_l_max 16
_diffrn_reflns_limit_l_min -16
_diffrn_reflns_number 53472
_diffrn_reflns_point_group_measured_fraction_full 0.998
_diffrn_reflns_point_group_measured_fraction_max 0.998
_diffrn_reflns_theta_full 25.242
_diffrn_reflns_theta_max 27.490
_diffrn_reflns_theta_min 3.282
_diffrn_source 'fine focus sealed tube'
_exptl_absorpt_coefficient_mu 1.076
_exptl_absorpt_correction_T_max 0.745
_exptl_absorpt_correction_T_min 0.695
_exptl_absorpt_correction_type multi-scan
_exptl_absorpt_process_details 'SADABS, Bruker 2016'
_exptl_crystal_colour red
_exptl_crystal_density_diffrn 1.530
_exptl_crystal_description plate
_exptl_crystal_F_000 880
_exptl_crystal_size_max 0.181
_exptl_crystal_size_mid 0.077
_exptl_crystal_size_min 0.049
_refine_diff_density_max 0.298
_refine_diff_density_min -0.442
_refine_diff_density_rms 0.052
_refine_ls_extinction_method none
_refine_ls_goodness_of_fit_ref 0.935
_refine_ls_hydrogen_treatment constr
_refine_ls_matrix_type full
_refine_ls_number_parameters 262
_refine_ls_number_reflns 4226
_refine_ls_number_restraints 0
_refine_ls_restrained_S_all 0.935
_refine_ls_R_factor_all 0.0452
_refine_ls_R_factor_gt 0.0347
_refine_ls_shift/su_max 0.001
_refine_ls_shift/su_mean 0.000
_refine_ls_structure_factor_coef Fsqd
_refine_ls_weighting_details 'w=1/[\s^2^(Fo^2^)+(0.0742P)^2^+0.5140P] where P=(Fo^2^+2Fc^2^)/3'
_refine_ls_weighting_scheme calc
_refine_ls_wR_factor_gt 0.0967
_refine_ls_wR_factor_ref 0.1035
_reflns_Friedel_coverage 0.000
_reflns_number_gt 3582
_reflns_number_total 4226
_reflns_threshold_expression 'I > 2\s(I)'
_cod_data_source_file d2nj05136b3.cif
_cod_data_source_block shelx_CCDC1
_cod_depositor_comments 'Adding full bibliography for 7062205--7062206.cif.'
_cod_original_sg_symbol_H-M 'P 21/c'
_cod_database_code 7062206
_shelx_shelxl_version_number 2018/3
_shelx_space_group_comment
;
The symmetry employed for this shelxl refinement is uniquely defined
by the following loop, which should always be used as a source of
symmetry information in preference to the above space-group names.
They are only intended as comments.
;
_shelx_estimated_absorpt_t_min 0.829
_shelx_estimated_absorpt_t_max 0.949

loop_
_space_group_symop_operation_xyz
'x, y, z'
'-x, y+1/2, -z+1/2'
'-x, -y, -z'
'x, -y-1/2, z-1/2'

loop_
_atom_site_label
_atom_site_type_symbol
_atom_site_fract_x
_atom_site_fract_y
_atom_site_fract_z
_atom_site_U_iso_or_equiv
_atom_site_adp_type
_atom_site_occupancy
_atom_site_site_symmetry_order
_atom_site_calc_flag
_atom_site_refinement_flags_posn
_atom_site_refinement_flags_adp
_atom_site_refinement_flags_occupancy
_atom_site_disorder_assembly
_atom_site_disorder_group
C1 C 0.37737(12) 0.5773(2) 0.61964(15) 0.0278(4) Uani 1 1 d . . . . .
C2 C 0.33549(13) 0.4869(3) 0.68595(17) 0.0354(5) Uani 1 1 d . . . . .
H2 H 0.362428 0.425475 0.741815 0.042 Uiso 1 1 calc R U . . .
C3 C 0.25764(15) 0.4885(3) 0.6696(2) 0.0432(5) Uani 1 1 d . . . . .
H3 H 0.231908 0.426192 0.713677 0.052 Uiso 1 1 calc R U . . .
C4 C 0.21378(14) 0.5818(3) 0.5875(2) 0.0406(5) Uani 1 1 d . . . . .
C5 C 0.13255(15) 0.5818(4) 0.5713(3) 0.0550(7) Uani 1 1 d . . . . .
H5 H 0.107051 0.519377 0.615639 0.066 Uiso 1 1 calc R U . . .
C6 C 0.09096(17) 0.6701(4) 0.4929(3) 0.0657(9) Uani 1 1 d . . . . .
H6 H 0.037048 0.668604 0.482776 0.079 Uiso 1 1 calc R U . . .
C7 C 0.12846(16) 0.7628(4) 0.4276(3) 0.0586(7) Uani 1 1 d . . . . .
H7 H 0.099387 0.824640 0.373659 0.070 Uiso 1 1 calc R U . . .
C8 C 0.20756(14) 0.7663(3) 0.4402(2) 0.0450(6) Uani 1 1 d . . . . .
H8 H 0.231601 0.831064 0.395343 0.054 Uiso 1 1 calc R U . . .
C9 C 0.25268(13) 0.6730(3) 0.52010(19) 0.0345(5) Uani 1 1 d . . . . .
C10 C 0.33583(13) 0.6669(2) 0.53539(16) 0.0291(4) Uani 1 1 d . . . . .
C11 C 0.37571(13) 0.7362(3) 0.45914(15) 0.0300(4) Uani 1 1 d . . . . .
H11 H 0.345899 0.782644 0.399137 0.036 Uiso 1 1 calc R U . . .
C12 C 0.48139(13) 0.7951(3) 0.37376(16) 0.0334(5) Uani 1 1 d . . . . .
H12A H 0.448125 0.878190 0.334692 0.040 Uiso 1 1 calc R U . . .
H12B H 0.485572 0.702705 0.326917 0.040 Uiso 1 1 calc R U . . .
C13 C 0.55939(14) 0.8655(3) 0.41412(17) 0.0363(5) Uani 1 1 d . . . . .
H13A H 0.591663 0.859554 0.359885 0.044 Uiso 1 1 calc R U . . .
H13B H 0.554872 0.980305 0.433788 0.044 Uiso 1 1 calc R U . . .
C14 C 0.66793(12) 0.7671(3) 0.53310(16) 0.0304(4) Uani 1 1 d . . . . .
H14 H 0.696154 0.827000 0.490856 0.036 Uiso 1 1 calc R U . . .
C15 C 0.71052(13) 0.6825(2) 0.62091(17) 0.0300(4) Uani 1 1 d . . . . .
C16 C 0.67145(12) 0.5889(2) 0.68621(15) 0.0289(4) Uani 1 1 d . . . . .
C17 C 0.71538(13) 0.4970(3) 0.77024(17) 0.0365(5) Uani 1 1 d . . . . .
H17 H 0.689910 0.429803 0.812099 0.044 Uiso 1 1 calc R U . . .
C18 C 0.79300(14) 0.5057(3) 0.79011(19) 0.0426(5) Uani 1 1 d . . . . .
H18 H 0.820187 0.444578 0.845979 0.051 Uiso 1 1 calc R U . . .
C19 C 0.83465(14) 0.6046(3) 0.7289(2) 0.0399(5) Uani 1 1 d . . . . .
C20 C 0.91535(16) 0.6173(4) 0.7527(3) 0.0558(7) Uani 1 1 d . . . . .
H20 H 0.942154 0.559713 0.810497 0.067 Uiso 1 1 calc R U . . .
C21 C 0.95539(17) 0.7113(4) 0.6936(3) 0.0661(9) Uani 1 1 d . . . . .
H21 H 1.009084 0.719718 0.710981 0.079 Uiso 1 1 calc R U . . .
C22 C 0.91538(17) 0.7944(4) 0.6073(3) 0.0594(8) Uani 1 1 d . . . . .
H22 H 0.942666 0.858035 0.565739 0.071 Uiso 1 1 calc R U . . .
C23 C 0.83706(15) 0.7854(3) 0.5817(2) 0.0467(6) Uani 1 1 d . . . . .
H23 H 0.811649 0.842710 0.522880 0.056 Uiso 1 1 calc R U . . .
C24 C 0.79380(13) 0.6917(3) 0.64208(18) 0.0348(5) Uani 1 1 d . . . . .
N1 N 0.44945(10) 0.7406(2) 0.46572(13) 0.0277(4) Uani 1 1 d . . . . .
N2 N 0.59362(10) 0.7684(2) 0.50642(13) 0.0283(4) Uani 1 1 d . . . . .
O1 O 0.45177(8) 0.56647(18) 0.64132(10) 0.0294(3) Uani 1 1 d . . . . .
O2 O 0.59677(9) 0.57895(19) 0.67687(10) 0.0307(3) Uani 1 1 d . . . . .
Ni1 Ni 0.52301(2) 0.66523(3) 0.57296(2) 0.02426(10) Uani 1 1 d . . . . .

loop_
_atom_site_aniso_label
_atom_site_aniso_U_11
_atom_site_aniso_U_22
_atom_site_aniso_U_33
_atom_site_aniso_U_23
_atom_site_aniso_U_13
_atom_site_aniso_U_12
C1 0.0316(11) 0.0255(9) 0.0265(9) -0.0072(8) 0.0054(8) -0.0034(8)
C2 0.0387(12) 0.0348(11) 0.0328(10) 0.0008(9) 0.0066(9) -0.0058(9)
C3 0.0424(13) 0.0415(13) 0.0482(13) 0.0011(11) 0.0150(11) -0.0080(11)
C4 0.0343(12) 0.0394(12) 0.0484(13) -0.0083(11) 0.0078(10) -0.0039(10)
C5 0.0344(14) 0.0578(17) 0.0746(19) -0.0071(15) 0.0148(13) -0.0055(12)
C6 0.0293(14) 0.075(2) 0.090(2) -0.0143(18) 0.0038(15) 0.0033(13)
C7 0.0399(15) 0.0654(18) 0.0652(18) -0.0056(15) -0.0053(13) 0.0121(14)
C8 0.0361(13) 0.0489(14) 0.0479(13) -0.0030(12) 0.0008(11) 0.0067(11)
C9 0.0329(12) 0.0313(10) 0.0386(11) -0.0094(9) 0.0043(9) 0.0004(9)
C10 0.0310(11) 0.0282(10) 0.0276(9) -0.0057(8) 0.0036(8) -0.0001(8)
C11 0.0358(11) 0.0273(10) 0.0253(9) -0.0016(8) 0.0006(8) 0.0032(8)
C12 0.0418(13) 0.0356(11) 0.0227(9) 0.0068(8) 0.0056(9) 0.0029(9)
C13 0.0444(13) 0.0375(12) 0.0271(10) 0.0086(9) 0.0065(9) -0.0039(10)
C14 0.0346(11) 0.0306(10) 0.0276(10) -0.0030(8) 0.0102(8) -0.0052(9)
C15 0.0317(11) 0.0290(10) 0.0293(10) -0.0065(8) 0.0058(8) -0.0004(8)
C16 0.0328(11) 0.0286(10) 0.0252(9) -0.0057(8) 0.0044(8) 0.0004(8)
C17 0.0400(12) 0.0377(11) 0.0317(10) 0.0019(9) 0.0059(9) 0.0057(10)
C18 0.0404(13) 0.0443(13) 0.0403(12) 0.0009(11) -0.0006(10) 0.0094(11)
C19 0.0315(12) 0.0414(12) 0.0454(13) -0.0087(11) 0.0026(10) 0.0051(10)
C20 0.0359(14) 0.0639(17) 0.0644(18) -0.0006(15) -0.0009(12) 0.0050(13)
C21 0.0295(14) 0.076(2) 0.091(2) -0.0043(19) 0.0053(15) -0.0021(14)
C22 0.0375(15) 0.0619(18) 0.081(2) 0.0010(16) 0.0150(14) -0.0101(13)
C23 0.0369(13) 0.0471(14) 0.0571(15) 0.0014(12) 0.0110(11) -0.0045(11)
C24 0.0334(12) 0.0328(11) 0.0389(12) -0.0090(9) 0.0080(9) -0.0009(9)
N1 0.0355(10) 0.0264(8) 0.0215(7) 0.0006(7) 0.0053(7) 0.0012(7)
N2 0.0341(9) 0.0291(8) 0.0217(7) -0.0006(7) 0.0048(7) -0.0027(7)
O1 0.0287(8) 0.0352(8) 0.0241(6) 0.0040(6) 0.0037(6) -0.0007(6)
O2 0.0309(8) 0.0376(8) 0.0236(6) 0.0025(6) 0.0048(6) -0.0006(6)
Ni1 0.02803(16) 0.02634(15) 0.01850(14) 0.00001(9) 0.00430(10) -0.00033(10)

loop_
_atom_type_symbol
_atom_type_description
_atom_type_scat_dispersion_real
_atom_type_scat_dispersion_imag
_atom_type_scat_source
C C 0.0033 0.0016 'International Tables Vol C Tables 4.2.6.8 and 6.1.1.4'
H H 0.0000 0.0000 'International Tables Vol C Tables 4.2.6.8 and 6.1.1.4'
N N 0.0061 0.0033 'International Tables Vol C Tables 4.2.6.8 and 6.1.1.4'
O O 0.0106 0.0060 'International Tables Vol C Tables 4.2.6.8 and 6.1.1.4'
Ni Ni 0.3393 1.1124 'International Tables Vol C Tables 4.2.6.8 and 6.1.1.4'

loop_
_geom_angle_atom_site_label_1
_geom_angle_atom_site_label_2
_geom_angle_atom_site_label_3
_geom_angle
_geom_angle_site_symmetry_1
_geom_angle_site_symmetry_3
_geom_angle_publ_flag
O1 C1 C10 125.06(19) . . ?
O1 C1 C2 116.41(18) . . ?
C10 C1 C2 118.5(2) . . ?
C3 C2 C1 121.2(2) . . ?
C3 C2 H2 119.4 . . ?
C1 C2 H2 119.4 . . ?
C2 C3 C4 122.0(2) . . ?
C2 C3 H3 119.0 . . ?
C4 C3 H3 119.0 . . ?
C9 C4 C5 119.9(2) . . ?
C9 C4 C3 118.9(2) . . ?
C5 C4 C3 121.3(2) . . ?
C6 C5 C4 121.1(3) . . ?
C6 C5 H5 119.4 . . ?
C4 C5 H5 119.4 . . ?
C5 C6 C7 119.5(3) . . ?
C5 C6 H6 120.2 . . ?
C7 C6 H6 120.2 . . ?
C8 C7 C6 121.5(3) . . ?
C8 C7 H7 119.3 . . ?
C6 C7 H7 119.3 . . ?
C7 C8 C9 120.4(3) . . ?
C7 C8 H8 119.8 . . ?
C9 C8 H8 119.8 . . ?
C4 C9 C8 117.6(2) . . ?
C4 C9 C10 119.2(2) . . ?
C8 C9 C10 123.2(2) . . ?
C1 C10 C11 119.20(19) . . ?
C1 C10 C9 120.2(2) . . ?
C11 C10 C9 120.2(2) . . ?
N1 C11 C10 125.41(19) . . ?
N1 C11 H11 117.3 . . ?
C10 C11 H11 117.3 . . ?
N1 C12 C13 107.02(17) . . ?
N1 C12 H12A 110.3 . . ?
C13 C12 H12A 110.3 . . ?
N1 C12 H12B 110.3 . . ?
C13 C12 H12B 110.3 . . ?
H12A C12 H12B 108.6 . . ?
N2 C13 C12 107.41(17) . . ?
N2 C13 H13A 110.2 . . ?
C12 C13 H13A 110.2 . . ?
N2 C13 H13B 110.2 . . ?
C12 C13 H13B 110.2 . . ?
H13A C13 H13B 108.5 . . ?
N2 C14 C15 125.81(19) . . ?
N2 C14 H14 117.1 . . ?
C15 C14 H14 117.1 . . ?
C16 C15 C14 119.7(2) . . ?
C16 C15 C24 120.2(2) . . ?
C14 C15 C24 120.2(2) . . ?
O2 C16 C15 124.86(19) . . ?
O2 C16 C17 116.30(19) . . ?
C15 C16 C17 118.8(2) . . ?
C18 C17 C16 121.0(2) . . ?
C18 C17 H17 119.5 . . ?
C16 C17 H17 119.5 . . ?
C17 C18 C19 122.0(2) . . ?
C17 C18 H18 119.0 . . ?
C19 C18 H18 119.0 . . ?
C20 C19 C24 119.6(3) . . ?
C20 C19 C18 121.4(2) . . ?
C24 C19 C18 119.0(2) . . ?
C21 C20 C19 121.5(3) . . ?
C21 C20 H20 119.3 . . ?
C19 C20 H20 119.3 . . ?
C20 C21 C22 118.9(3) . . ?
C20 C21 H21 120.5 . . ?
C22 C21 H21 120.5 . . ?
C23 C22 C21 121.3(3) . . ?
C23 C22 H22 119.3 . . ?
C21 C22 H22 119.3 . . ?
C22 C23 C24 121.2(3) . . ?
C22 C23 H23 119.4 . . ?
C24 C23 H23 119.4 . . ?
C23 C24 C19 117.4(2) . . ?
C23 C24 C15 123.6(2) . . ?
C19 C24 C15 119.0(2) . . ?
C11 N1 C12 118.62(17) . . ?
C11 N1 Ni1 127.96(14) . . ?
C12 N1 Ni1 113.08(14) . . ?
C14 N2 C13 118.32(18) . . ?
C14 N2 Ni1 127.49(15) . . ?
C13 N2 Ni1 114.18(14) . . ?
C1 O1 Ni1 128.03(13) . . ?
C16 O2 Ni1 128.25(13) . . ?
N1 Ni1 N2 86.66(8) . . ?
N1 Ni1 O2 176.90(7) . . ?
N2 Ni1 O2 93.73(7) . . ?
N1 Ni1 O1 93.21(7) . . ?
N2 Ni1 O1 178.59(7) . . ?
O2 Ni1 O1 86.47(6) . . ?

loop_
_geom_bond_atom_site_label_1
_geom_bond_atom_site_label_2
_geom_bond_distance
_geom_bond_site_symmetry_2
_geom_bond_publ_flag
C1 O1 1.300(2) . ?
C1 C10 1.410(3) . ?
C1 C2 1.433(3) . ?
C2 C3 1.357(3) . ?
C2 H2 0.9400 . ?
C3 C4 1.423(4) . ?
C3 H3 0.9400 . ?
C4 C9 1.415(3) . ?
C4 C5 1.416(3) . ?
C5 C6 1.355(4) . ?
C5 H5 0.9400 . ?
C6 C7 1.387(5) . ?
C6 H6 0.9400 . ?
C7 C8 1.381(4) . ?
C7 H7 0.9400 . ?
C8 C9 1.416(3) . ?
C8 H8 0.9400 . ?
C9 C10 1.451(3) . ?
C10 C11 1.427(3) . ?
C11 N1 1.293(3) . ?
C11 H11 0.9400 . ?
C12 N1 1.473(3) . ?
C12 C13 1.503(3) . ?
C12 H12A 0.9800 . ?
C12 H12B 0.9800 . ?
C13 N2 1.474(3) . ?
C13 H13A 0.9800 . ?
C13 H13B 0.9800 . ?
C14 N2 1.300(3) . ?
C14 C15 1.429(3) . ?
C14 H14 0.9400 . ?
C15 C16 1.407(3) . ?
C15 C24 1.453(3) . ?
C16 O2 1.308(3) . ?
C16 C17 1.435(3) . ?
C17 C18 1.354(3) . ?
C17 H17 0.9400 . ?
C18 C19 1.424(4) . ?
C18 H18 0.9400 . ?
C19 C20 1.411(3) . ?
C19 C24 1.418(3) . ?
C20 C21 1.366(5) . ?
C20 H20 0.9400 . ?
C21 C22 1.392(5) . ?
C21 H21 0.9400 . ?
C22 C23 1.370(4) . ?
C22 H22 0.9400 . ?
C23 C24 1.411(3) . ?
C23 H23 0.9400 . ?
N1 Ni1 1.8369(17) . ?
N2 Ni1 1.8408(17) . ?
O1 Ni1 1.8470(14) . ?
O2 Ni1 1.8445(14) . ?

loop_
_geom_hbond_atom_site_label_D
_geom_hbond_atom_site_label_H
_geom_hbond_atom_site_label_A
_geom_hbond_distance_DH
_geom_hbond_distance_HA
_geom_hbond_distance_DA
_geom_hbond_angle_DHA
_geom_hbond_site_symmetry_A
_geom_hbond_publ_flag
C12 H12A O1 0.98 2.56 3.173(2) 120.9 4_575 yes
C12 H12B O1 0.98 2.47 3.204(3) 131.7 3_666 yes
C13 H13A O2 0.98 2.44 3.284(3) 144.1 4_575 yes
C13 H13B N1 0.98 2.64 3.593(3) 165.7 3_676 yes

loop_
_geom_torsion_atom_site_label_1
_geom_torsion_atom_site_label_2
_geom_torsion_atom_site_label_3
_geom_torsion_atom_site_label_4
_geom_torsion
_geom_torsion_site_symmetry_1
_geom_torsion_site_symmetry_2
_geom_torsion_site_symmetry_3
_geom_torsion_site_symmetry_4
_geom_torsion_publ_flag
O1 C1 C2 C3 -179.4(2) . . . . ?
C10 C1 C2 C3 -0.9(3) . . . . ?
C1 C2 C3 C4 -1.2(4) . . . . ?
C2 C3 C4 C9 1.2(4) . . . . ?
C2 C3 C4 C5 179.8(2) . . . . ?
C9 C4 C5 C6 -1.1(4) . . . . ?
C3 C4 C5 C6 -179.7(3) . . . . ?
C4 C5 C6 C7 -0.3(5) . . . . ?
C5 C6 C7 C8 0.5(5) . . . . ?
C6 C7 C8 C9 0.7(4) . . . . ?
C5 C4 C9 C8 2.2(3) . . . . ?
C3 C4 C9 C8 -179.2(2) . . . . ?
C5 C4 C9 C10 -177.7(2) . . . . ?
C3 C4 C9 C10 1.0(3) . . . . ?
C7 C8 C9 C4 -2.0(4) . . . . ?
C7 C8 C9 C10 177.9(2) . . . . ?
O1 C1 C10 C11 8.1(3) . . . . ?
C2 C1 C10 C11 -170.24(18) . . . . ?
O1 C1 C10 C9 -178.67(18) . . . . ?
C2 C1 C10 C9 3.0(3) . . . . ?
C4 C9 C10 C1 -3.0(3) . . . . ?
C8 C9 C10 C1 177.1(2) . . . . ?
C4 C9 C10 C11 170.11(19) . . . . ?
C8 C9 C10 C11 -9.8(3) . . . . ?
C1 C10 C11 N1 -8.2(3) . . . . ?
C9 C10 C11 N1 178.55(19) . . . . ?
N1 C12 C13 N2 35.3(2) . . . . ?
N2 C14 C15 C16 0.8(3) . . . . ?
N2 C14 C15 C24 -179.79(19) . . . . ?
C14 C15 C16 O2 -4.0(3) . . . . ?
C24 C15 C16 O2 176.60(19) . . . . ?
C14 C15 C16 C17 176.29(19) . . . . ?
C24 C15 C16 C17 -3.1(3) . . . . ?
O2 C16 C17 C18 -176.5(2) . . . . ?
C15 C16 C17 C18 3.2(3) . . . . ?
C16 C17 C18 C19 -0.4(4) . . . . ?
C17 C18 C19 C20 177.7(3) . . . . ?
C17 C18 C19 C24 -2.4(4) . . . . ?
C24 C19 C20 C21 -0.3(4) . . . . ?
C18 C19 C20 C21 179.6(3) . . . . ?
C19 C20 C21 C22 -0.8(5) . . . . ?
C20 C21 C22 C23 0.9(5) . . . . ?
C21 C22 C23 C24 0.2(5) . . . . ?
C22 C23 C24 C19 -1.3(4) . . . . ?
C22 C23 C24 C15 177.7(3) . . . . ?
C20 C19 C24 C23 1.3(4) . . . . ?
C18 C19 C24 C23 -178.5(2) . . . . ?
C20 C19 C24 C15 -177.7(2) . . . . ?
C18 C19 C24 C15 2.5(3) . . . . ?
C16 C15 C24 C23 -178.6(2) . . . . ?
C14 C15 C24 C23 2.0(3) . . . . ?
C16 C15 C24 C19 0.3(3) . . . . ?
C14 C15 C24 C19 -179.07(19) . . . . ?
C10 C11 N1 C12 171.36(19) . . . . ?
C10 C11 N1 Ni1 -1.4(3) . . . . ?
C13 C12 N1 C11 153.07(19) . . . . ?
C13 C12 N1 Ni1 -33.1(2) . . . . ?
C15 C14 N2 C13 178.83(19) . . . . ?
C15 C14 N2 Ni1 0.4(3) . . . . ?
C12 C13 N2 C14 156.86(19) . . . . ?
C12 C13 N2 Ni1 -24.5(2) . . . . ?
C10 C1 O1 Ni1 1.5(3) . . . . ?
C2 C1 O1 Ni1 179.92(14) . . . . ?
C15 C16 O2 Ni1 5.9(3) . . . . ?
C17 C16 O2 Ni1 -174.46(14) . . . . ?
C11 N1 Ni1 N2 -170.50(19) . . . . ?
C12 N1 Ni1 N2 16.41(14) . . . . ?
C11 N1 Ni1 O1 8.09(18) . . . . ?
C12 N1 Ni1 O1 -165.00(14) . . . . ?
C14 N2 Ni1 N1 -176.26(19) . . . . ?
C13 N2 Ni1 N1 5.25(15) . . . . ?
C14 N2 Ni1 O2 0.66(18) . . . . ?
C13 N2 Ni1 O2 -177.83(14) . . . . ?
C16 O2 Ni1 N2 -3.71(17) . . . . ?
C16 O2 Ni1 O1 177.69(17) . . . . ?
C1 O1 Ni1 N1 -8.19(17) . . . . ?
C1 O1 Ni1 O2 174.89(16) . . . . ?
